data_7249996
loop_
_publ_author_name
'Giordana, Alessia'
'Priola, Emanuele'
'Mahmoudi, Ghodrat'
'Doustkhah, Esmail'
'Gomila, Rosa Maria'
'Zangrando, Ennio'
'Diana, Eliano'
'Operti, Lorenza'
'Frontera, Antonio'

_publ_section_title
;
 Exploring Coinage Bonding Interactions in [Au(CN)&#x2084;]&#x207B;
 Assemblies with Silver and Zinc Complexes: A Structural and Theoretical
 Study
;
_journal_name_full 'Physical Chemistry Chemical Physics'
_journal_paper_doi 10.1039/D4CP04818K
_journal_year 2024
_chemical_formula_moiety '2(Au C4 N4), C15 H17 N3 O3 Zn'
_chemical_formula_sum 'C23 H17 Au2 N11 O3 Zn'
_chemical_formula_weight 954.78
_space_group_crystal_system orthorhombic
_space_group_IT_number 60
_space_group_name_Hall '-P 2n 2ab'
_space_group_name_H-M_alt 'P b c n'
_atom_sites_solution_hydrogens mixed
_atom_sites_solution_primary direct
_audit_creation_date 2023-11-17
_audit_creation_method
;
Olex2 1.5-ac5-024
(compiled 2022.04.12 svn.rca3783a0 for Rigaku Oxford Diffraction, GUI svn.r6498)
;
_audit_update_record
;
2024-10-19 deposited with the CCDC.	2025-02-19 downloaded from the CCDC.
;
_cell_angle_alpha 90
_cell_angle_beta 90
_cell_angle_gamma 90
_cell_formula_units_Z 4
_cell_length_a 27.7951(10)
_cell_length_b 19.2710(7)
_cell_length_c 7.8649(2)
_cell_measurement_reflns_used 3610
_cell_measurement_temperature 298.00
_cell_measurement_theta_max 66.5490
_cell_measurement_theta_min 2.7650
_cell_volume 4212.8(2)
_computing_cell_refinement 'CrysAlisPro 1.171.42.101a (Rigaku OD, 2023)'
_computing_data_collection 'CrysAlisPro 1.171.42.101a (Rigaku OD, 2023)'
_computing_data_reduction 'CrysAlisPro 1.171.42.101a (Rigaku OD, 2023)'
_computing_molecular_graphics 'Olex2 1.5-ac5-024 (Dolomanov et al., 2009)'
_computing_publication_material 'Olex2 1.5-ac5-024 (Dolomanov et al., 2009)'
_computing_structure_refinement 'SHELXL 2018/3 (Sheldrick, 2015)'
_computing_structure_solution 'SHELXS  (Sheldrick, 2008)'
_diffrn_ambient_temperature 298.00
_diffrn_detector 'CCD plate'
_diffrn_detector_area_resol_mean 5.1990
_diffrn_detector_type AtlasS2
_diffrn_measured_fraction_theta_full 0.975
_diffrn_measured_fraction_theta_max 0.975
_diffrn_measurement_details
;
List of Runs (angles in degrees, time in seconds):

  # Type    Start    End  Width  t~exp~   \w     \q     \k     \f   Frames
#--------------------------------------------------------------------------
  1  \w     -6.00  19.00   1.00   20.00    --   42.89 -34.00  46.00   25
  2  \w     18.00  78.00   1.00   20.00    --   42.89  34.00-155.00   60
  3  \w     94.00 119.00   1.00   20.00    --   92.50  34.00-155.00   25
  4  \w     32.00  83.00   1.00   20.00    --   92.50 -34.00  46.00   51
  5  \w     35.00 117.00   1.00   20.00    --   42.89  37.00 -60.00   82
  6  \w    111.00 137.00   1.00   20.00    --   92.50  70.00 -23.44   26
  7  \w     79.00 122.00   1.00   20.00    --   92.50 -61.00   0.00   43
  8  \w     20.00  55.00   1.00   20.00    --   92.50 -45.00   0.00   35
  9  \w     26.00  56.00   1.00   20.00    --   92.50 -45.00  30.00   30
 10  \w     25.00  51.00   1.00   20.00    --   92.50 -61.00   0.00   26
 11  \w     59.00 116.00   1.00   20.00    --   92.50 -69.00-139.06   57
 12  \w     23.00  51.00   1.00   20.00    --   92.50 -45.00-120.00   28
 13  \w     90.00 118.00   1.00   20.00    --   92.50 -45.00-120.00   28
;
_diffrn_measurement_device 'four-circle diffractometer'
_diffrn_measurement_device_type 'Xcalibur, AtlasS2, Gemini ultra'
_diffrn_measurement_method '\w scans'
_diffrn_orient_matrix_type 'CrysAlisPro convention (1999,Acta A55,543-557)'
_diffrn_orient_matrix_UB_11 -0.0131104000
_diffrn_orient_matrix_UB_12 -0.0749662000
_diffrn_orient_matrix_UB_13 -0.0497793000
_diffrn_orient_matrix_UB_21 -0.0513491000
_diffrn_orient_matrix_UB_22 0.0110957000
_diffrn_orient_matrix_UB_23 0.0683706000
_diffrn_orient_matrix_UB_31 -0.0161706000
_diffrn_orient_matrix_UB_32 0.0254582000
_diffrn_orient_matrix_UB_33 -0.1767378000
_diffrn_radiation_monochromator mirror
_diffrn_radiation_probe x-ray
_diffrn_radiation_type 'Cu K\a'
_diffrn_radiation_wavelength 1.54184
_diffrn_reflns_av_R_equivalents 0.1323
_diffrn_reflns_av_unetI/netI 0.0719
_diffrn_reflns_Laue_measured_fraction_full 0.975
_diffrn_reflns_Laue_measured_fraction_max 0.975
_diffrn_reflns_limit_h_max 30
_diffrn_reflns_limit_h_min -33
_diffrn_reflns_limit_k_max 22
_diffrn_reflns_limit_k_min -23
_diffrn_reflns_limit_l_max 6
_diffrn_reflns_limit_l_min -9
_diffrn_reflns_number 12823
_diffrn_reflns_point_group_measured_fraction_full 0.975
_diffrn_reflns_point_group_measured_fraction_max 0.975
_diffrn_reflns_theta_full 66.843
_diffrn_reflns_theta_max 66.843
_diffrn_reflns_theta_min 2.790
_diffrn_source 'fine-focus sealed X-ray tube'
_diffrn_source_type 'Enhance Ultra (Cu) X-ray Source'
_exptl_absorpt_coefficient_mu 13.766
_exptl_absorpt_correction_T_max 1.00000
_exptl_absorpt_correction_T_min 0.46272
_exptl_absorpt_correction_type multi-scan
_exptl_absorpt_process_details
;
CrysAlisPro 1.171.42.101a (Rigaku Oxford Diffraction, 2023)
Empirical absorption correction using spherical harmonics,
implemented in SCALE3 ABSPACK scaling algorithm.
;
_exptl_crystal_colour colourless
_exptl_crystal_colour_primary colourless
_exptl_crystal_density_diffrn 1.505
_exptl_crystal_description needle
_exptl_crystal_F_000 1776
_exptl_crystal_size_max 0.07
_exptl_crystal_size_mid 0.04
_exptl_crystal_size_min 0.03
_refine_diff_density_max 2.691
_refine_diff_density_min -2.724
_refine_diff_density_rms 0.248
_refine_ls_extinction_method none
_refine_ls_goodness_of_fit_ref 1.026
_refine_ls_hydrogen_treatment constr
_refine_ls_matrix_type full
_refine_ls_number_parameters 187
_refine_ls_number_reflns 3657
_refine_ls_number_restraints 1
_refine_ls_restrained_S_all 1.026
_refine_ls_R_factor_all 0.0840
_refine_ls_R_factor_gt 0.0667
_refine_ls_shift/su_max 0.001
_refine_ls_shift/su_mean 0.000
_refine_ls_structure_factor_coef Fsqd
_refine_ls_weighting_details 'w=1/[\s^2^(Fo^2^)+(0.1085P)^2^] where P=(Fo^2^+2Fc^2^)/3'
_refine_ls_weighting_scheme calc
_refine_ls_wR_factor_gt 0.1845
_refine_ls_wR_factor_ref 0.2073
_reflns_Friedel_coverage 0.000
_reflns_number_gt 2492
_reflns_number_total 3657
_reflns_threshold_expression 'I > 2\s(I)'
_cod_data_source_file d4cp04818k2.cif
_cod_data_source_block preex5_auto
_cod_database_code 7249996
_shelx_shelxl_version_number 2018/3
_shelx_space_group_comment
;
The symmetry employed for this shelxl refinement is uniquely defined
by the following loop, which should always be used as a source of
symmetry information in preference to the above space-group names.
They are only intended as comments.
;
_shelx_estimated_absorpt_t_max 0.683
_shelx_estimated_absorpt_t_min 0.446
_olex2_refinement_description
;
1. Fixed Uiso
 At 1.2 times of:
  All C(H) groups
 At 1.5 times of:
  All O(H,H) groups
2. Restrained distances
 Zn1-H1A \\sim Zn1-H1B
 with sigma of 0.02
3. Others
 Fixed Sof: H2A(0.5) H2B(0.5)
4.a Free rotating group:
 O1(H1A,H1B)
4.b Rotating group:
 O2(H2A,H2B)
4.c Aromatic/amide H refined with riding coordinates:
 C7(H7), C12(H12), C8(H8), C5(H5), C6(H6), C11(H11)
;
_smtbx_masks_special_details
;
A solvent mask was calculated and 490 electrons were 
found in a volume of 1586\%A^3^ in 1 void per unit cell. 
This is consistent with the presence of 
2[C3N1O1H7] per Asymmetric Unit 
which account for 320 electrons 
per unit cell.
;
_smtbx_masks_void_probe_radius 1.2
_smtbx_masks_void_truncation_radius 1.2
_olex2_submission_special_instructions 'No special instructions were received'
_oxdiff_exptl_absorpt_empirical_details
;
Empirical correction (ABSPACK) includes:
- Absorption correction using spherical harmonics
- Frame scaling
;
_oxdiff_exptl_absorpt_empirical_full_max 2.978
_oxdiff_exptl_absorpt_empirical_full_min 0.266

loop_
_space_group_symop_operation_xyz
'x, y, z'
'-x+1/2, -y+1/2, z+1/2'
'x+1/2, -y+1/2, -z'
'-x, y, -z+1/2'
'-x, -y, -z'
'x-1/2, y-1/2, -z-1/2'
'-x-1/2, y-1/2, z'
'x, -y, z-1/2'

loop_
_atom_site_label
_atom_site_type_symbol
_atom_site_fract_x
_atom_site_fract_y
_atom_site_fract_z
_atom_site_U_iso_or_equiv
_atom_site_adp_type
_atom_site_occupancy
_atom_site_site_symmetry_order
_atom_site_calc_flag
_atom_site_refinement_flags_posn
_atom_site_refinement_flags_adp
_atom_site_refinement_flags_occupancy
_atom_site_disorder_assembly
_atom_site_disorder_group
Au1 Au 0.26078(2) 0.12567(2) 0.49026(5) 0.0382(2) Uani 1 1 d . . . . .
Zn1 Zn 0.500000 0.19341(9) 0.750000 0.0453(5) Uani 1 2 d DS T P . .
C3 C 0.1897(8) 0.1201(7) 0.4988(14) 0.063(5) Uani 1 1 d . . . . .
C1 C 0.3319(8) 0.1345(7) 0.4828(14) 0.061(5) Uani 1 1 d . . . . .
N3 N 0.1492(7) 0.1154(9) 0.5022(16) 0.104(7) Uani 1 1 d . . . . .
N1 N 0.3731(5) 0.1360(8) 0.4776(15) 0.080(5) Uani 1 1 d . . . . .
N6 N 0.500000 0.0836(5) 0.750000 0.036(3) Uani 1 2 d S T P . .
C9 C 0.5775(4) 0.0997(6) 0.6282(11) 0.047(3) Uani 1 1 d . . . . .
N5 N 0.5681(3) 0.1651(5) 0.6361(10) 0.049(2) Uani 1 1 d . . . . .
C10 C 0.5388(4) 0.0522(5) 0.6900(12) 0.043(2) Uani 1 1 d . . . . .
C7 C 0.6531(6) 0.1190(8) 0.5012(15) 0.075(5) Uani 1 1 d . . . . .
H7 H 0.681918 0.102879 0.455884 0.091 Uiso 1 1 calc R U . . .
C12 C 0.500000 -0.0538(7) 0.750000 0.047(4) Uani 1 2 d S T P . .
H12 H 0.500001 -0.102087 0.750003 0.057 Uiso 1 2 calc R U P . .
C8 C 0.6196(4) 0.0739(7) 0.5602(15) 0.058(3) Uani 1 1 d . . . . .
H8 H 0.624946 0.026259 0.554917 0.070 Uiso 1 1 calc R U . . .
C5 C 0.6010(4) 0.2117(7) 0.5779(15) 0.061(3) Uani 1 1 d . . . . .
H5 H 0.594186 0.258841 0.584846 0.073 Uiso 1 1 calc R U . . .
C6 C 0.6437(6) 0.1906(8) 0.5095(15) 0.071(4) Uani 1 1 d . . . . .
H6 H 0.665975 0.222678 0.469458 0.085 Uiso 1 1 calc R U . . .
C11 C 0.5390(5) -0.0201(6) 0.6899(14) 0.065(3) Uani 1 1 d . . . . .
H11 H 0.565403 -0.044577 0.649220 0.078 Uiso 1 1 calc R U . . .
C2 C 0.2669(4) 0.0444(6) 0.6448(12) 0.051(3) Uani 1 1 d . . . . .
N2 N 0.2706(6) -0.0008(5) 0.7379(14) 0.088(5) Uani 1 1 d . . . . .
C4 C 0.2560(4) 0.2035(6) 0.3294(13) 0.052(3) Uani 1 1 d . . . . .
N4 N 0.2504(4) 0.2516(5) 0.2432(14) 0.089(5) Uani 1 1 d . . . . .
O1 O 0.5320(3) 0.1958(4) 0.9984(9) 0.059(2) Uani 1 1 d G . . . .
H1A H 0.541486 0.237274 0.982784 0.089 Uiso 1 1 d DG U . . .
H1B H 0.555327 0.170825 0.964674 0.089 Uiso 1 1 d DG U . . .
O2 O 0.500000 0.2951(5) 0.750000 0.074(4) Uani 1 2 d S T P . .
H2A H 0.525950 0.329325 0.791116 0.111 Uiso 0.5 1 d R U P . .
H2B H 0.474050 0.329325 0.708884 0.111 Uiso 0.5 1 d R U P . .

loop_
_atom_site_aniso_label
_atom_site_aniso_U_11
_atom_site_aniso_U_22
_atom_site_aniso_U_33
_atom_site_aniso_U_23
_atom_site_aniso_U_13
_atom_site_aniso_U_12
Au1 0.0468(4) 0.0397(4) 0.0280(3) 0.00108(15) -0.00041(16) 0.0005(2)
Zn1 0.0437(12) 0.0421(11) 0.0501(11) 0.000 0.0041(9) 0.000
C3 0.064(12) 0.063(10) 0.061(9) -0.007(5) -0.019(6) 0.005(8)
C1 0.088(14) 0.051(8) 0.043(7) 0.005(5) -0.007(6) 0.031(8)
N3 0.054(11) 0.135(17) 0.124(17) -0.003(8) -0.016(7) -0.023(10)
N1 0.033(7) 0.122(13) 0.086(9) 0.007(7) -0.007(6) 0.011(7)
N6 0.040(7) 0.027(6) 0.040(6) 0.000 -0.001(5) 0.000
C9 0.052(7) 0.057(7) 0.033(5) -0.001(5) 0.002(5) 0.005(6)
N5 0.041(5) 0.055(6) 0.052(5) -0.014(4) 0.007(4) 0.010(5)
C10 0.054(7) 0.033(5) 0.042(5) 0.005(4) 0.002(5) 0.002(5)
C7 0.044(9) 0.116(15) 0.066(10) -0.015(7) 0.018(6) -0.003(9)
C12 0.051(10) 0.022(7) 0.070(10) 0.000 0.013(8) 0.000
C8 0.048(8) 0.060(8) 0.066(7) 0.000(6) 0.011(6) 0.002(6)
C5 0.048(8) 0.058(7) 0.077(8) 0.007(7) 0.019(7) 0.013(6)
C6 0.077(11) 0.063(9) 0.073(9) -0.004(6) 0.029(7) -0.008(9)
C11 0.083(10) 0.050(7) 0.063(7) 0.015(6) 0.009(7) 0.020(7)
C2 0.052(7) 0.065(7) 0.035(5) -0.018(5) 0.004(5) -0.005(6)
N2 0.141(15) 0.046(8) 0.079(9) 0.043(7) 0.001(7) -0.007(6)
C4 0.054(7) 0.068(7) 0.033(5) 0.010(5) 0.003(5) -0.003(6)
N4 0.109(11) 0.067(10) 0.091(10) 0.049(8) -0.005(10) 0.010(9)
O1 0.061(6) 0.057(5) 0.061(5) -0.016(4) -0.011(4) 0.018(5)
O2 0.077(9) 0.041(6) 0.104(10) 0.000 -0.030(8) 0.000

loop_
_atom_type_symbol
_atom_type_description
_atom_type_scat_dispersion_real
_atom_type_scat_dispersion_imag
_atom_type_scat_source
C C 0.0181 0.0091 'International Tables Vol C Tables 4.2.6.8 and 6.1.1.4'
H H 0.0000 0.0000 'International Tables Vol C Tables 4.2.6.8 and 6.1.1.4'
Au Au -4.4197 7.2980 'International Tables Vol C Tables 4.2.6.8 and 6.1.1.4'
N N 0.0311 0.0180 'International Tables Vol C Tables 4.2.6.8 and 6.1.1.4'
O O 0.0492 0.0322 'International Tables Vol C Tables 4.2.6.8 and 6.1.1.4'
Zn Zn -1.5491 0.6778 'International Tables Vol C Tables 4.2.6.8 and 6.1.1.4'

loop_
_geom_angle_atom_site_label_1
_geom_angle_atom_site_label_2
_geom_angle_atom_site_label_3
_geom_angle
_geom_angle_site_symmetry_1
_geom_angle_site_symmetry_3
_geom_angle_publ_flag
C3 Au1 C1 178.2(5) . . ?
C3 Au1 C2 91.3(5) . . ?
C1 Au1 C2 90.0(5) . . ?
C4 Au1 C3 89.8(5) . . ?
C4 Au1 C1 89.0(5) . . ?
C4 Au1 C2 177.4(4) . . ?
N6 Zn1 N5 75.4(3) . 4_656 ?
N6 Zn1 N5 75.4(3) . . ?
N6 Zn1 O1 91.2(2) . . ?
N6 Zn1 O1 91.2(2) . 4_656 ?
N5 Zn1 N5 150.8(5) . 4_656 ?
O1 Zn1 N5 89.5(3) . 4_656 ?
O1 Zn1 N5 91.1(3) . . ?
O1 Zn1 N5 91.1(3) 4_656 4_656 ?
O1 Zn1 N5 89.5(3) 4_656 . ?
O1 Zn1 O1 177.5(4) 4_656 . ?
O2 Zn1 N6 180.0 . . ?
O2 Zn1 N5 104.6(3) . . ?
O2 Zn1 N5 104.6(3) . 4_656 ?
O2 Zn1 O1 88.8(2) . . ?
O2 Zn1 O1 88.8(2) . 4_656 ?
N3 C3 Au1 178.3(16) . . ?
N1 C1 Au1 176.5(15) . . ?
C10 N6 Zn1 117.2(6) . . ?
C10 N6 Zn1 117.2(6) 4_656 . ?
C10 N6 C10 125.7(11) . 4_656 ?
N5 C9 C10 116.1(9) . . ?
N5 C9 C8 122.8(11) . . ?
C8 C9 C10 121.1(10) . . ?
C9 N5 Zn1 116.2(7) . . ?
C9 N5 C5 119.7(9) . . ?
C5 N5 Zn1 124.0(7) . . ?
N6 C10 C9 115.0(8) . . ?
N6 C10 C11 117.3(10) . . ?
C11 C10 C9 127.6(10) . . ?
C8 C7 H7 120.5 . . ?
C8 C7 C6 119.1(14) . . ?
C6 C7 H7 120.5 . . ?
C11 C12 H12 118.8 . . ?
C11 C12 H12 118.8 4_656 . ?
C11 C12 C11 122.4(14) . 4_656 ?
C9 C8 H8 120.5 . . ?
C7 C8 C9 118.9(12) . . ?
C7 C8 H8 120.5 . . ?
N5 C5 H5 119.3 . . ?
N5 C5 C6 121.3(12) . . ?
C6 C5 H5 119.3 . . ?
C7 C6 H6 120.9 . . ?
C5 C6 C7 118.2(14) . . ?
C5 C6 H6 120.9 . . ?
C10 C11 H11 120.7 . . ?
C12 C11 C10 118.7(12) . . ?
C12 C11 H11 120.7 . . ?
N2 C2 Au1 177.7(10) . . ?
N4 C4 Au1 174.4(11) . . ?
Zn1 O1 H1A 91.0 . . ?
Zn1 O1 H1B 91.1 . . ?
H1A O1 H1B 104.6 . . ?
Zn1 O2 H2A 129.8 . . ?
Zn1 O2 H2B 129.8 . . ?
H2A O2 H2B 100.3 . . ?

loop_
_geom_bond_atom_site_label_1
_geom_bond_atom_site_label_2
_geom_bond_distance
_geom_bond_site_symmetry_2
_geom_bond_publ_flag
Au1 C3 1.98(2) . ?
Au1 C1 1.99(2) . ?
Au1 C2 1.990(12) . ?
Au1 C4 1.967(11) . ?
Zn1 N6 2.116(10) . ?
Zn1 N5 2.165(8) 4_656 ?
Zn1 N5 2.165(8) . ?
Zn1 O1 2.147(8) . ?
Zn1 O1 2.147(8) 4_656 ?
Zn1 O2 1.960(10) . ?
C3 N3 1.13(3) . ?
C1 N1 1.15(3) . ?
N6 C10 1.324(11) . ?
N6 C10 1.324(11) 4_656 ?
C9 N5 1.288(14) . ?
C9 C10 1.492(14) . ?
C9 C8 1.381(15) . ?
N5 C5 1.359(14) . ?
C10 C11 1.393(13) . ?
C7 H7 0.9300 . ?
C7 C8 1.357(19) . ?
C7 C6 1.404(19) . ?
C12 H12 0.9300 . ?
C12 C11 1.349(14) 4_656 ?
C12 C11 1.349(14) . ?
C8 H8 0.9300 . ?
C5 H5 0.9300 . ?
C5 C6 1.367(19) . ?
C6 H6 0.9300 . ?
C11 H11 0.9300 . ?
C2 N2 1.142(12) . ?
C4 N4 1.158(12) . ?
O1 H1A 0.8500 . ?
O1 H1B 0.8499 . ?
O2 H2A 1.0296 . ?
O2 H2B 1.0296 . ?

loop_
_geom_torsion_atom_site_label_1
_geom_torsion_atom_site_label_2
_geom_torsion_atom_site_label_3
_geom_torsion_atom_site_label_4
_geom_torsion
_geom_torsion_site_symmetry_1
_geom_torsion_site_symmetry_2
_geom_torsion_site_symmetry_3
_geom_torsion_site_symmetry_4
_geom_torsion_publ_flag
Zn1 N6 C10 C9 -0.7(9) . . . . ?
Zn1 N6 C10 C11 180.0(7) . . . . ?
Zn1 N5 C5 C6 179.0(10) . . . . ?
N6 C10 C11 C12 0.1(15) . . . . ?
C9 N5 C5 C6 0.6(18) . . . . ?
C9 C10 C11 C12 -179.2(9) . . . . ?
N5 C9 C10 N6 -1.7(12) . . . . ?
N5 C9 C10 C11 177.6(11) . . . . ?
N5 C9 C8 C7 1.0(18) . . . . ?
N5 C5 C6 C7 0(2) . . . . ?
C10 N6 C10 C9 179.3(9) 4_656 . . . ?
C10 N6 C10 C11 0.0(7) 4_656 . . . ?
C10 C9 N5 Zn1 3.2(11) . . . . ?
C10 C9 N5 C5 -178.2(10) . . . . ?
C10 C9 C8 C7 178.1(11) . . . . ?
C8 C9 N5 Zn1 -179.5(9) . . . . ?
C8 C9 N5 C5 -0.9(16) . . . . ?
C8 C9 C10 N6 -179.1(9) . . . . ?
C8 C9 C10 C11 0.2(17) . . . . ?
C8 C7 C6 C5 0(2) . . . . ?
C6 C7 C8 C9 -1(2) . . . . ?
C11 C12 C11 C10 0.0(8) 4_656 . . . ?

loop_
_smtbx_masks_void_nr
_smtbx_masks_void_average_x
_smtbx_masks_void_average_y
_smtbx_masks_void_average_z
_smtbx_masks_void_volume
_smtbx_masks_void_count_electrons
_smtbx_masks_void_content
1 0.000 0.000 -0.224 792.6 244.6 '4 C3N1O1H7'
2 0.500 0.500 -0.578 792.6 244.6 '4 C3N1O1H7'
